data_4132038
loop_
_publ_author_name
'Yokoi, Hiroki'
'Hiroto, Satoru'
'Shinokubo, Hiroshi'

_publ_section_title
;
 Reversible \s-Bond Formation in Bowl-Shaped \p-Radical Cations: The
 Effects of Curved and Planar Structures.
;
_journal_issue 13
_journal_name_full 'Journal of the American Chemical Society'
_journal_page_first 4649
_journal_page_last 4655
_journal_paper_doi 10.1021/jacs.8b00798
_journal_volume 140
_journal_year 2018
_chemical_formula_sum 'C51.83 H52.66 Cl9.72 N Sb0.98'
_chemical_formula_weight 1153.46
_space_group_crystal_system monoclinic
_space_group_IT_number 14
_space_group_name_Hall '-P 2ybc'
_space_group_name_H-M_alt 'P 1 21/c 1'
_atom_sites_solution_hydrogens geom
_audit_creation_method SHELXL-2014/7
_cell_angle_alpha 90
_cell_angle_beta 106.010(5)
_cell_angle_gamma 90
_cell_formula_units_Z 4
_cell_length_a 11.5521(6)
_cell_length_b 24.1457(9)
_cell_length_c 19.7738(10)
_cell_measurement_reflns_used 10968
_cell_measurement_temperature 93(2)
_cell_measurement_theta_max 30.0420
_cell_measurement_theta_min 1.9910
_cell_volume 5301.6(5)
_computing_cell_refinement 'CrysAlisPro 1.171.38.41 (Rigaku OD, 2015)'
_computing_data_collection 'CrysAlisPro 1.171.38.41 (Rigaku OD, 2015)'
_computing_data_reduction 'CrysAlisPro 1.171.38.41 (Rigaku OD, 2015)'
_computing_molecular_graphics 'Bruker SHELXTL'
_computing_publication_material 'Bruker SHELXTL'
_computing_structure_refinement 'SHELXL-2014/7 (Sheldrick, 2014)'
_computing_structure_solution 'SHELXT-2014/7 (Sheldrick, 2014)'
_diffrn_ambient_temperature 93(2)
_diffrn_detector_area_resol_mean 28.5714
_diffrn_measured_fraction_theta_full 0.999
_diffrn_measured_fraction_theta_max 0.999
_diffrn_measurement_device_type 'Rigaku Saturn724'
_diffrn_measurement_method \w
_diffrn_radiation_type MoK\a
_diffrn_radiation_wavelength 0.71073
_diffrn_reflns_av_R_equivalents 0.1383
_diffrn_reflns_av_unetI/netI 0.0962
_diffrn_reflns_Laue_measured_fraction_full 0.999
_diffrn_reflns_Laue_measured_fraction_max 0.999
_diffrn_reflns_limit_h_max 13
_diffrn_reflns_limit_h_min -13
_diffrn_reflns_limit_k_max 28
_diffrn_reflns_limit_k_min -28
_diffrn_reflns_limit_l_max 23
_diffrn_reflns_limit_l_min -23
_diffrn_reflns_number 44754
_diffrn_reflns_point_group_measured_fraction_full 0.999
_diffrn_reflns_point_group_measured_fraction_max 0.999
_diffrn_reflns_theta_full 24.999
_diffrn_reflns_theta_max 24.999
_diffrn_reflns_theta_min 1.687
_exptl_absorpt_coefficient_mu 1.036
_exptl_absorpt_correction_T_max 0.99
_exptl_absorpt_correction_T_min 0.87
_exptl_absorpt_correction_type multi-scan
_exptl_absorpt_process_details 'REQAB (Rigaku, 1998)'
_exptl_crystal_colour black
_exptl_crystal_density_diffrn 1.445
_exptl_crystal_density_method 'not measured'
_exptl_crystal_description fiber
_exptl_crystal_F_000 2343
_exptl_crystal_size_max 0.250
_exptl_crystal_size_mid 0.010
_exptl_crystal_size_min 0.010
_refine_diff_density_max 1.816
_refine_diff_density_min -1.173
_refine_diff_density_rms 0.119
_refine_ls_extinction_method none
_refine_ls_goodness_of_fit_ref 1.083
_refine_ls_hydrogen_treatment constr
_refine_ls_matrix_type full
_refine_ls_number_parameters 655
_refine_ls_number_reflns 9329
_refine_ls_number_restraints 30
_refine_ls_restrained_S_all 1.086
_refine_ls_R_factor_all 0.1470
_refine_ls_R_factor_gt 0.0945
_refine_ls_shift/su_max 0.000
_refine_ls_shift/su_mean 0.000
_refine_ls_structure_factor_coef Fsqd
_refine_ls_weighting_details 'w=1/[\s^2^(Fo^2^)+(0.0965P)^2^+28.6265P] where P=(Fo^2^+2Fc^2^)/3'
_refine_ls_weighting_scheme calc
_refine_ls_wR_factor_gt 0.2293
_refine_ls_wR_factor_ref 0.2635
_reflns_Friedel_coverage 0.000
_reflns_number_gt 5848
_reflns_number_total 9329
_reflns_threshold_expression 'I > 2\s(I)'
_cod_data_source_file ja8b00798_si_003.cif
_cod_data_source_block Unknown_a
_cod_original_sg_symbol_H-M 'P 21/c'
_cod_database_code 4132038
_shelx_shelxl_version_number 2014/7
_shelx_space_group_comment
;
The symmetry employed for this shelxl refinement is uniquely defined
by the following loop, which should always be used as a source of
symmetry information in preference to the above space-group names.
They are only intended as comments.
;

loop_
_space_group_symop_operation_xyz
'x, y, z'
'-x, y+1/2, -z+1/2'
'-x, -y, -z'
'x, -y-1/2, z-1/2'

loop_
_atom_site_label
_atom_site_type_symbol
_atom_site_fract_x
_atom_site_fract_y
_atom_site_fract_z
_atom_site_U_iso_or_equiv
_atom_site_adp_type
_atom_site_occupancy
_atom_site_site_symmetry_order
_atom_site_calc_flag
_atom_site_refinement_flags_posn
_atom_site_refinement_flags_adp
_atom_site_refinement_flags_occupancy
_atom_site_disorder_assembly
_atom_site_disorder_group
C1 C 0.8562(9) 0.5030(4) 0.3991(6) 0.059(3) Uani 1 1 d . . . A 1
H1 H 0.9121 0.4895 0.3757 0.071 Uiso 1 1 calc R U . A 1
C2 C 0.7876(9) 0.5486(4) 0.3717(5) 0.053(3) Uani 1 1 d . . . A 1
H2 H 0.7969 0.5660 0.3304 0.064 Uiso 1 1 calc R U . A 1
C3 C 0.7017(9) 0.5696(4) 0.4057(5) 0.046(2) Uani 1 1 d . . . A 1
C4 C 0.6943(8) 0.5397(4) 0.4655(5) 0.040(2) Uani 1 1 d . . . A 1
C5 C 0.7648(8) 0.4943(4) 0.4953(5) 0.041(2) Uani 1 1 d . . . A 1
C6 C 0.8474(8) 0.4758(4) 0.4598(5) 0.050(2) Uani 1 1 d . . . A 1
H57 H 0.8973 0.4447 0.4771 0.061 Uiso 1 1 calc R U . A 1
C7 C 0.6351(9) 0.6540(4) 0.3279(5) 0.049(2) Uani 1 1 d . . . A 1
H7 H 0.6857 0.6440 0.2993 0.058 Uiso 1 1 calc R U . A 1
C8 C 0.5685(9) 0.7020(4) 0.3133(5) 0.052(3) Uani 1 1 d . . . A 1
C9 C 0.4912(8) 0.7175(4) 0.3548(5) 0.050(2) Uani 1 1 d . . . A 1
H9 H 0.4464 0.7509 0.3443 0.059 Uiso 1 1 calc R U . A 1
C10 C 0.4793(8) 0.6845(4) 0.4111(5) 0.048(2) Uani 1 1 d . . . A 1
C11 C 0.5473(8) 0.6358(4) 0.4227(5) 0.042(2) Uani 1 1 d . . . A 1
C12 C 0.6295(8) 0.6190(4) 0.3848(5) 0.043(2) Uani 1 1 d . . . A 1
C13 C 0.3988(8) 0.6960(4) 0.4560(5) 0.044(2) Uani 1 1 d . . . A 1
C14 C 0.3299(8) 0.7448(4) 0.4465(5) 0.050(2) Uani 1 1 d . . . A 1
H14 H 0.3414 0.7709 0.4130 0.060 Uiso 1 1 calc R U . A 1
C15 C 0.2478(9) 0.7572(4) 0.4822(5) 0.050(2) Uani 1 1 d . . . A 1
C16 C 0.2283(9) 0.7174(4) 0.5285(5) 0.052(2) Uani 1 1 d . . . A 1
H16 H 0.1670 0.7236 0.5513 0.062 Uiso 1 1 calc R U . A 1
C17 C 0.2948(8) 0.6691(4) 0.5425(5) 0.046(2) Uani 1 1 d . . . A 1
H17 H 0.2782 0.6431 0.5746 0.055 Uiso 1 1 calc R U . A 1
C18 C 0.3865(8) 0.6579(4) 0.5103(5) 0.042(2) Uani 1 1 d . . . A 1
C19 C 0.4868(8) 0.5509(4) 0.6465(5) 0.043(2) Uani 1 1 d . . . A 1
C20 C 0.4144(9) 0.5790(4) 0.6812(5) 0.053(3) Uani 1 1 d . . . A 1
H20 H 0.3742 0.6116 0.6602 0.064 Uiso 1 1 calc R U . A 1
C21 C 0.3983(10) 0.5619(5) 0.7440(5) 0.059(3) Uani 1 1 d . . . A 1
H21 H 0.3480 0.5827 0.7654 0.071 Uiso 1 1 calc R U . A 1
C22 C 0.4559(9) 0.5137(4) 0.7772(5) 0.055(3) Uani 1 1 d . . . A 1
C23 C 0.5297(10) 0.4860(4) 0.7452(5) 0.057(3) Uani 1 1 d . . . A 1
H23 H 0.5690 0.4535 0.7671 0.068 Uiso 1 1 calc R U . A 1
C24 C 0.5505(9) 0.5034(4) 0.6816(5) 0.048(2) Uani 1 1 d . . . A 1
C25 C 0.8188(9) 0.4273(4) 0.5979(5) 0.047(2) Uani 1 1 d . . . A 1
H25 H 0.8778 0.4109 0.5789 0.057 Uiso 1 1 calc R U . A 1
C26 C 0.7489(8) 0.4691(4) 0.5612(5) 0.044(2) Uani 1 1 d . . . A 1
C27 C 0.6586(8) 0.4919(4) 0.5900(5) 0.042(2) Uani 1 1 d . . . A 1
C28 C 0.6405(9) 0.4738(4) 0.6551(5) 0.047(2) Uani 1 1 d . . . A 1
C29 C 0.7154(9) 0.4322(4) 0.6895(5) 0.055(3) Uani 1 1 d . . . A 1
H29 H 0.7061 0.4192 0.7331 0.066 Uiso 1 1 calc R U . A 1
C30 C 0.8065(9) 0.4076(4) 0.6628(5) 0.053(3) Uani 1 1 d . . . A 1
C31 C 0.5372(8) 0.6021(4) 0.4791(5) 0.043(2) Uani 1 1 d . . . A 1
C32 C 0.4639(8) 0.6105(4) 0.5253(5) 0.040(2) Uani 1 1 d . . . A 1
C33 C 0.5018(8) 0.5680(3) 0.5787(5) 0.039(2) Uani 1 1 d . . . A 1
C34 C 0.5890(8) 0.5361(4) 0.5577(4) 0.039(2) Uani 1 1 d . . . A 1
C35 C 0.5731(9) 0.7398(4) 0.2509(6) 0.057(3) Uani 1 1 d . . . A 1
C36 C 0.6580(11) 0.7160(5) 0.2105(6) 0.075(3) Uani 1 1 d . . . A 1
H36A H 0.6311 0.6788 0.1935 0.112 Uiso 1 1 calc R U . A 1
H36B H 0.7400 0.7141 0.2418 0.112 Uiso 1 1 calc R U . A 1
H36C H 0.6569 0.7400 0.1703 0.112 Uiso 1 1 calc R U . A 1
C37 C 0.6175(11) 0.7967(5) 0.2788(6) 0.072(3) Uani 1 1 d . . . A 1
H37A H 0.6950 0.7932 0.3146 0.108 Uiso 1 1 calc R U . A 1
H37B H 0.5587 0.8139 0.2997 0.108 Uiso 1 1 calc R U . A 1
H37C H 0.6275 0.8199 0.2400 0.108 Uiso 1 1 calc R U . A 1
C38 C 0.4491(11) 0.7443(6) 0.1995(7) 0.086(4) Uani 1 1 d . . . A 1
H38A H 0.4519 0.7702 0.1618 0.129 Uiso 1 1 calc R U . A 1
H38B H 0.3919 0.7580 0.2242 0.129 Uiso 1 1 calc R U . A 1
H38C H 0.4232 0.7078 0.1793 0.129 Uiso 1 1 calc R U . A 1
C39 C 0.2118(12) 0.8506(5) 0.4211(7) 0.080(4) Uani 1 1 d . . . A 1
H39A H 0.1610 0.8838 0.4143 0.120 Uiso 1 1 calc R U . A 1
H39B H 0.2001 0.8315 0.3760 0.120 Uiso 1 1 calc R U . A 1
H39C H 0.2965 0.8614 0.4394 0.120 Uiso 1 1 calc R U . A 1
C40 C 0.2072(11) 0.8412(5) 0.5430(6) 0.069(3) Uani 1 1 d . . . A 1
H40A H 0.2948 0.8419 0.5632 0.104 Uiso 1 1 calc R U . A 1
H40B H 0.1700 0.8213 0.5749 0.104 Uiso 1 1 calc R U . A 1
H40C H 0.1763 0.8792 0.5366 0.104 Uiso 1 1 calc R U . A 1
C41 C 0.1774(10) 0.8122(4) 0.4732(6) 0.060(3) Uani 1 1 d . . . A 1
C42 C 0.0405(10) 0.8005(4) 0.4472(6) 0.064(3) Uani 1 1 d . . . A 1
H42A H -0.0041 0.8345 0.4499 0.096 Uiso 1 1 calc R U . A 1
H42B H 0.0191 0.7720 0.4770 0.096 Uiso 1 1 calc R U . A 1
H42C H 0.0200 0.7874 0.3984 0.096 Uiso 1 1 calc R U . A 1
C43 C 0.3011(15) 0.4839(8) 0.8363(8) 0.132(6) Uani 1 1 d . U . A 1
H43A H 0.2870 0.4755 0.8818 0.198 Uiso 1 1 calc R U . A 1
H43B H 0.2756 0.4524 0.8044 0.198 Uiso 1 1 calc R U . A 1
H43C H 0.2548 0.5168 0.8161 0.198 Uiso 1 1 calc R U . A 1
C44 C 0.4346(14) 0.4948(6) 0.8465(7) 0.092(4) Uani 1 1 d . U . A 1
C45 C 0.4719(16) 0.5422(6) 0.8998(7) 0.109(5) Uani 1 1 d . U . A 1
H45A H 0.5597 0.5464 0.9130 0.163 Uiso 1 1 calc R U . A 1
H45B H 0.4459 0.5337 0.9419 0.163 Uiso 1 1 calc R U . A 1
H45C H 0.4340 0.5767 0.8788 0.163 Uiso 1 1 calc R U . A 1
C46 C 0.5038(14) 0.4428(5) 0.8764(6) 0.091(4) Uani 1 1 d . U . A 1
H46A H 0.4768 0.4119 0.8437 0.137 Uiso 1 1 calc R U . A 1
H46B H 0.4892 0.4338 0.9217 0.137 Uiso 1 1 calc R U . A 1
H46C H 0.5901 0.4490 0.8832 0.137 Uiso 1 1 calc R U . A 1
C47 C 0.9731(10) 0.3937(5) 0.7702(6) 0.073(4) Uani 1 1 d . . . A 1
H47A H 1.0179 0.4230 0.7542 0.109 Uiso 1 1 calc R U . A 1
H47B H 1.0298 0.3671 0.7991 0.109 Uiso 1 1 calc R U . A 1
H47C H 0.9236 0.4100 0.7981 0.109 Uiso 1 1 calc R U . A 1
C48 C 0.8178(10) 0.3202(4) 0.7327(6) 0.069(3) Uani 1 1 d . . . A 1
H48A H 0.7587 0.3387 0.7523 0.103 Uiso 1 1 calc R U . A 1
H48B H 0.8716 0.2975 0.7693 0.103 Uiso 1 1 calc R U . A 1
H48C H 0.7759 0.2965 0.6934 0.103 Uiso 1 1 calc R U . A 1
C49 C 0.8920(10) 0.3640(4) 0.7065(6) 0.061(3) Uani 1 1 d . . . A 1
C50 C 0.9704(11) 0.3366(5) 0.6651(7) 0.072(3) Uani 1 1 d . . . A 1
H50A H 0.9187 0.3193 0.6226 0.107 Uiso 1 1 calc R U . A 1
H50B H 1.0212 0.3082 0.6944 0.107 Uiso 1 1 calc R U . A 1
H50C H 1.0215 0.3646 0.6519 0.107 Uiso 1 1 calc R U . A 1
Cl8 Cl 0.5834(4) 0.82445(18) 0.4983(2) 0.1094(14) Uani 1 1 d . . . . .
Cl2 Cl 1.1457(2) 0.65428(12) 0.68131(15) 0.0617(8) Uani 1 1 d . . . . .
N1 N 0.6077(6) 0.5576(3) 0.4971(4) 0.0391(17) Uani 1 1 d . . . . .
Cl6 Cl 0.9355(17) 0.6449(8) 0.5190(9) 0.078(5) Uani 0.489(2) 1 d . . P B 1
Cl3 Cl 0.946(2) 0.7583(9) 0.6202(11) 0.104(7) Uani 0.489(2) 1 d . . P B 1
Cl4 Cl 0.899(2) 0.5717(13) 0.6544(13) 0.061(4) Uani 0.489(2) 1 d . . P B 1
Sb1 Sb 0.9329(6) 0.6662(3) 0.6354(3) 0.0428(9) Uani 0.489(2) 1 d . . P B 1
Cl5 Cl 0.9298(19) 0.6830(10) 0.7605(11) 0.079(7) Uani 0.489(2) 1 d . . P B 1
Cl1 Cl 0.721(3) 0.6796(11) 0.5886(10) 0.070(4) Uani 0.489(2) 1 d . U P B 1
Sb1A Sb 0.9351(6) 0.6596(3) 0.6466(4) 0.069(2) Uani 0.489(2) 1 d . . P B 2
Cl3A Cl 0.925(3) 0.5654(14) 0.6741(14) 0.090(8) Uani 0.489(2) 1 d . . P B 2
Cl1A Cl 0.9259(18) 0.6880(8) 0.7515(9) 0.047(4) Uani 0.489(2) 1 d . . P B 2
Cl2A Cl 0.9441(12) 0.6380(7) 0.5278(9) 0.067(5) Uani 0.489(2) 1 d . . P B 2
Cl4A Cl 0.724(3) 0.6633(11) 0.6078(11) 0.085(5) Uani 0.489(2) 1 d . U P B 2
Cl6A Cl 0.9600(15) 0.7584(5) 0.6132(8) 0.044(2) Uani 0.489(2) 1 d . . P B 2
Cl10 Cl 0.9992(8) 0.5141(3) 0.9176(5) 0.215(3) Uani 1 1 d . . . . .
Cl9 Cl 0.7801(7) 0.5604(5) 0.8308(4) 0.233(4) Uani 1 1 d . U . . .
C52 C 0.9223(19) 0.5482(9) 0.8378(13) 0.091(8) Uani 0.63(3) 1 d . . P C 1
H52A H 0.9633 0.5837 0.8349 0.109 Uiso 0.63(3) 1 calc R U P C 1
H52B H 0.9281 0.5250 0.7975 0.109 Uiso 0.63(3) 1 calc R U P C 1
C1C C 0.842(5) 0.4936(16) 0.885(3) 0.14(2) Uani 0.37(3) 1 d . . P C 3
H1C1 H 0.8041 0.4876 0.9240 0.171 Uiso 0.37(3) 1 calc R U P C 3
H1C2 H 0.8313 0.4602 0.8551 0.171 Uiso 0.37(3) 1 calc R U P C 3
C51 C 0.7287(13) 0.8318(8) 0.4883(9) 0.097(6) Uani 0.829(11) 1 d . . P . .
H54 H 0.7743 0.7973 0.5045 0.116 Uiso 0.829(11) 1 calc R U P . .
H55 H 0.7224 0.8362 0.4376 0.116 Uiso 0.829(11) 1 calc R U P . .
Cl7 Cl 0.8082(4) 0.88645(18) 0.5331(2) 0.0891(18) Uani 0.829(11) 1 d . . P . .

loop_
_atom_site_aniso_label
_atom_site_aniso_U_11
_atom_site_aniso_U_22
_atom_site_aniso_U_33
_atom_site_aniso_U_23
_atom_site_aniso_U_13
_atom_site_aniso_U_12
C1 0.058(6) 0.061(7) 0.066(7) -0.003(6) 0.029(6) 0.010(5)
C2 0.056(6) 0.055(6) 0.053(6) -0.001(5) 0.022(5) -0.004(5)
C3 0.052(6) 0.045(5) 0.042(5) -0.001(4) 0.018(5) -0.005(5)
C4 0.038(5) 0.039(5) 0.042(5) -0.001(4) 0.007(4) 0.002(4)
C5 0.043(5) 0.039(5) 0.038(5) -0.004(4) 0.007(4) -0.004(4)
C6 0.042(5) 0.052(6) 0.058(6) 0.000(5) 0.015(5) 0.010(5)
C7 0.045(6) 0.052(6) 0.052(6) -0.001(5) 0.018(5) -0.007(5)
C8 0.048(6) 0.060(7) 0.052(6) 0.010(5) 0.019(5) -0.015(5)
C9 0.040(5) 0.049(6) 0.062(6) 0.016(5) 0.018(5) -0.003(4)
C10 0.041(5) 0.050(6) 0.056(6) 0.006(5) 0.017(5) -0.007(4)
C11 0.043(5) 0.043(5) 0.038(5) 0.011(4) 0.009(4) 0.000(4)
C12 0.048(5) 0.042(5) 0.043(5) 0.003(4) 0.017(5) -0.012(4)
C13 0.045(5) 0.041(5) 0.045(5) 0.004(4) 0.009(4) -0.008(4)
C14 0.050(6) 0.046(6) 0.054(6) 0.013(5) 0.017(5) 0.006(5)
C15 0.051(6) 0.047(6) 0.053(6) 0.004(5) 0.015(5) 0.006(5)
C16 0.053(6) 0.052(6) 0.055(6) 0.002(5) 0.023(5) 0.001(5)
C17 0.045(5) 0.054(6) 0.038(5) 0.005(4) 0.012(4) -0.006(5)
C18 0.034(5) 0.041(5) 0.049(6) 0.000(4) 0.011(4) -0.009(4)
C19 0.045(5) 0.042(5) 0.045(5) 0.006(4) 0.016(4) -0.011(4)
C20 0.056(6) 0.063(6) 0.049(6) 0.014(5) 0.027(5) 0.009(5)
C21 0.066(7) 0.071(7) 0.047(6) 0.010(5) 0.025(5) 0.011(6)
C22 0.062(7) 0.064(7) 0.043(6) 0.011(5) 0.019(5) -0.003(5)
C23 0.069(7) 0.050(6) 0.052(6) 0.014(5) 0.015(6) 0.002(5)
C24 0.055(6) 0.043(5) 0.046(6) 0.006(4) 0.015(5) -0.007(5)
C25 0.050(6) 0.045(5) 0.040(5) -0.005(4) 0.002(5) -0.004(5)
C26 0.052(6) 0.037(5) 0.039(5) 0.001(4) 0.006(5) -0.006(4)
C27 0.040(5) 0.041(5) 0.043(5) 0.009(4) 0.007(4) -0.008(4)
C28 0.055(6) 0.036(5) 0.047(6) -0.001(4) 0.009(5) -0.006(4)
C29 0.060(6) 0.052(6) 0.047(6) 0.011(5) 0.004(5) -0.005(5)
C30 0.058(6) 0.035(5) 0.059(6) 0.007(5) 0.005(5) -0.001(5)
C31 0.047(5) 0.039(5) 0.043(5) 0.002(4) 0.014(4) -0.012(4)
C32 0.035(5) 0.037(5) 0.046(5) 0.002(4) 0.006(4) -0.004(4)
C33 0.038(5) 0.038(5) 0.042(5) 0.005(4) 0.013(4) -0.008(4)
C34 0.040(5) 0.043(5) 0.034(5) 0.001(4) 0.010(4) -0.006(4)
C35 0.054(6) 0.063(7) 0.058(7) 0.019(5) 0.022(5) -0.009(5)
C36 0.096(9) 0.076(8) 0.069(8) 0.018(6) 0.052(7) -0.003(7)
C37 0.086(8) 0.062(7) 0.085(9) 0.025(6) 0.049(7) 0.003(6)
C38 0.082(9) 0.111(11) 0.066(8) 0.037(7) 0.020(7) 0.002(8)
C39 0.091(9) 0.057(7) 0.106(10) 0.029(7) 0.050(8) 0.024(6)
C40 0.081(8) 0.066(7) 0.070(8) -0.009(6) 0.035(7) 0.011(6)
C41 0.066(7) 0.048(6) 0.073(8) 0.002(5) 0.029(6) 0.003(5)
C42 0.064(7) 0.058(7) 0.070(7) 0.003(6) 0.017(6) 0.010(6)
C43 0.135(12) 0.182(14) 0.102(10) 0.064(10) 0.071(9) -0.013(11)
C44 0.117(9) 0.102(8) 0.069(7) 0.032(6) 0.048(7) 0.013(7)
C45 0.171(13) 0.111(10) 0.057(8) 0.020(7) 0.051(8) 0.047(10)
C46 0.151(11) 0.082(8) 0.053(7) 0.022(6) 0.048(8) 0.009(8)
C47 0.068(7) 0.059(7) 0.066(7) 0.010(6) -0.023(6) 0.000(6)
C48 0.071(8) 0.047(6) 0.072(8) 0.025(5) -0.007(6) 0.003(5)
C49 0.065(7) 0.047(6) 0.057(7) 0.008(5) -0.010(6) -0.002(5)
C50 0.065(7) 0.060(7) 0.088(9) 0.024(6) 0.017(7) 0.027(6)
Cl8 0.113(3) 0.104(3) 0.114(3) -0.018(2) 0.037(3) -0.018(2)
Cl2 0.0477(15) 0.0777(19) 0.0695(18) 0.0015(14) 0.0329(13) -0.0021(13)
N1 0.042(4) 0.036(4) 0.038(4) 0.008(3) 0.008(3) -0.006(3)
Cl6 0.092(10) 0.106(11) 0.039(4) -0.026(5) 0.024(5) -0.030(7)
Cl3 0.110(13) 0.103(11) 0.085(11) -0.039(8) 0.003(8) -0.017(8)
Cl4 0.068(8) 0.059(7) 0.074(7) -0.027(5) 0.053(7) -0.025(6)
Sb1 0.0463(18) 0.0496(15) 0.0367(10) -0.0177(10) 0.0186(10) -0.0163(11)
Cl5 0.059(9) 0.084(11) 0.108(14) -0.036(9) 0.047(9) 0.003(7)
Cl1 0.045(4) 0.104(12) 0.062(8) -0.040(6) 0.019(5) -0.003(7)
Sb1A 0.045(2) 0.070(3) 0.106(5) -0.044(3) 0.044(3) -0.0103(17)
Cl3A 0.099(15) 0.061(9) 0.14(2) -0.044(13) 0.079(14) -0.021(9)
Cl1A 0.059(8) 0.051(6) 0.032(4) -0.014(4) 0.016(4) -0.014(5)
Cl2A 0.036(5) 0.065(6) 0.109(12) -0.050(7) 0.032(6) 0.006(4)
Cl4A 0.040(4) 0.117(14) 0.099(12) -0.072(9) 0.019(8) -0.010(8)
Cl6A 0.057(5) 0.039(5) 0.036(4) -0.007(3) 0.011(4) 0.017(4)
Cl10 0.255(9) 0.139(5) 0.252(9) -0.002(6) 0.071(7) -0.016(6)
Cl9 0.170(6) 0.374(13) 0.166(6) -0.042(7) 0.061(5) -0.066(7)
C52 0.082(16) 0.072(14) 0.12(2) 0.031(13) 0.027(14) 0.012(11)
C1C 0.18(5) 0.06(3) 0.17(5) -0.01(3) 0.03(4) -0.07(3)
C51 0.061(10) 0.136(15) 0.084(12) -0.044(11) 0.004(8) 0.028(10)
Cl7 0.081(3) 0.087(3) 0.100(3) -0.011(2) 0.026(2) 0.002(2)

loop_
_atom_type_symbol
_atom_type_description
_atom_type_scat_dispersion_real
_atom_type_scat_dispersion_imag
_atom_type_scat_source
C C 0.0033 0.0016 'International Tables Vol C Tables 4.2.6.8 and 6.1.1.4'
H H 0.0000 0.0000 'International Tables Vol C Tables 4.2.6.8 and 6.1.1.4'
Cl Cl 0.1484 0.1585 'International Tables Vol C Tables 4.2.6.8 and 6.1.1.4'
N N 0.0061 0.0033 'International Tables Vol C Tables 4.2.6.8 and 6.1.1.4'
Sb Sb -0.5866 1.5461 'International Tables Vol C Tables 4.2.6.8 and 6.1.1.4'

loop_
_geom_angle_atom_site_label_1
_geom_angle_atom_site_label_2
_geom_angle_atom_site_label_3
_geom_angle
C2 C1 C6 123.0(9)
C1 C2 C3 119.6(9)
C4 C3 C2 115.0(9)
C4 C3 C12 119.9(8)
C2 C3 C12 125.0(8)
N1 C4 C5 117.6(8)
N1 C4 C3 115.9(8)
C5 C4 C3 126.5(8)
C4 C5 C6 115.8(8)
C4 C5 C26 119.4(8)
C6 C5 C26 124.8(8)
C1 C6 C5 120.0(9)
C8 C7 C12 121.4(9)
C7 C8 C9 120.3(9)
C7 C8 C35 121.5(9)
C9 C8 C35 118.2(9)
C10 C9 C8 121.6(9)
C11 C10 C9 115.6(9)
C11 C10 C13 118.6(8)
C9 C10 C13 125.8(9)
C10 C11 C31 116.7(9)
C10 C11 C12 125.5(8)
C31 C11 C12 117.7(8)
C11 C12 C7 115.5(8)
C11 C12 C3 120.0(8)
C7 C12 C3 124.5(9)
C14 C13 C18 117.5(9)
C14 C13 C10 120.3(8)
C18 C13 C10 122.2(8)
C15 C14 C13 124.4(9)
C14 C15 C16 116.9(9)
C14 C15 C41 123.4(9)
C16 C15 C41 119.8(9)
C17 C16 C15 122.3(9)
C16 C17 C18 121.2(9)
C17 C18 C32 124.4(8)
C17 C18 C13 117.0(8)
C32 C18 C13 118.5(8)
C20 C19 C24 116.6(8)
C20 C19 C33 123.7(9)
C24 C19 C33 119.6(8)
C21 C20 C19 123.4(10)
C20 C21 C22 120.3(10)
C23 C22 C21 117.6(9)
C23 C22 C44 123.0(10)
C21 C22 C44 119.4(10)
C22 C23 C24 123.3(10)
C23 C24 C19 118.6(9)
C23 C24 C28 119.0(9)
C19 C24 C28 122.4(8)
C26 C25 C30 122.4(10)
C25 C26 C27 117.5(8)
C25 C26 C5 124.4(9)
C27 C26 C5 118.1(8)
C34 C27 C26 120.6(8)
C34 C27 C28 116.2(9)
C26 C27 C28 123.1(8)
C29 C28 C27 116.1(9)
C29 C28 C24 126.0(9)
C27 C28 C24 117.7(8)
C28 C29 C30 123.1(9)
C25 C30 C29 117.7(9)
C25 C30 C49 122.1(10)
C29 C30 C49 120.1(9)
N1 C31 C11 119.7(8)
N1 C31 C32 111.8(8)
C11 C31 C32 128.3(9)
C31 C32 C18 115.4(8)
C31 C32 C33 104.6(7)
C18 C32 C33 139.7(9)
C34 C33 C32 105.6(8)
C34 C33 C19 113.0(8)
C32 C33 C19 141.2(9)
N1 C34 C27 118.8(8)
N1 C34 C33 110.2(8)
C27 C34 C33 130.9(8)
C38 C35 C37 109.9(10)
C38 C35 C36 107.4(10)
C37 C35 C36 109.1(9)
C38 C35 C8 110.1(8)
C37 C35 C8 109.1(9)
C36 C35 C8 111.3(9)
C40 C41 C39 107.6(10)
C40 C41 C15 108.4(9)
C39 C41 C15 112.1(9)
C40 C41 C42 110.2(9)
C39 C41 C42 108.8(10)
C15 C41 C42 109.8(8)
C46 C44 C43 108.3(13)
C46 C44 C22 113.5(11)
C43 C44 C22 109.9(11)
C46 C44 C45 109.3(12)
C43 C44 C45 107.6(14)
C22 C44 C45 108.1(11)
C47 C49 C50 109.0(10)
C47 C49 C30 107.3(9)
C50 C49 C30 112.3(9)
C47 C49 C48 108.5(10)
C50 C49 C48 110.5(9)
C30 C49 C48 109.2(9)
C31 N1 C34 107.7(7)
C31 N1 C4 126.5(7)
C34 N1 C4 125.5(7)
Cl3 Sb1 Cl4 173.5(10)
Cl3 Sb1 Cl6 93.8(8)
Cl4 Sb1 Cl6 89.5(8)
Cl3 Sb1 Cl2 94.1(6)
Cl4 Sb1 Cl2 91.3(7)
Cl6 Sb1 Cl2 93.2(5)
Cl3 Sb1 Cl1 85.0(9)
Cl4 Sb1 Cl1 89.6(9)
Cl6 Sb1 Cl1 86.5(7)
Cl2 Sb1 Cl1 179.1(6)
Cl3 Sb1 Cl5 89.5(8)
Cl4 Sb1 Cl5 87.2(9)
Cl6 Sb1 Cl5 176.7(8)
Cl2 Sb1 Cl5 86.5(5)
Cl1 Sb1 Cl5 93.9(8)
Cl1A Sb1A Cl4A 88.9(8)
Cl1A Sb1A Cl2 93.2(6)
Cl4A Sb1A Cl2 177.8(7)
Cl1A Sb1A Cl3A 93.7(9)
Cl4A Sb1A Cl3A 90.1(10)
Cl2 Sb1A Cl3A 89.5(8)
Cl1A Sb1A Cl2A 174.4(8)
Cl4A Sb1A Cl2A 90.6(7)
Cl2 Sb1A Cl2A 87.3(4)
Cl3A Sb1A Cl2A 91.9(8)
Cl1A Sb1A Cl6A 89.5(7)
Cl4A Sb1A Cl6A 93.5(7)
Cl2 Sb1A Cl6A 86.8(4)
Cl3A Sb1A Cl6A 175.2(9)
Cl2A Sb1A Cl6A 85.0(6)
Cl9 C52 Cl10 113.6(14)
Cl10 C1C Cl9 98.4(17)
Cl7 C51 Cl8 114.5(8)

loop_
_geom_bond_atom_site_label_1
_geom_bond_atom_site_label_2
_geom_bond_distance
C1 C2 1.377(14)
C1 C6 1.397(14)
C2 C3 1.436(13)
C3 C4 1.407(12)
C3 C12 1.449(13)
C4 N1 1.387(11)
C4 C5 1.396(12)
C5 C6 1.405(13)
C5 C26 1.494(13)
C7 C8 1.378(14)
C7 C12 1.423(13)
C8 C9 1.419(14)
C8 C35 1.547(13)
C9 C10 1.406(13)
C10 C11 1.398(13)
C10 C13 1.478(13)
C11 C31 1.412(12)
C11 C12 1.421(13)
C13 C14 1.406(13)
C13 C18 1.450(12)
C14 C15 1.363(13)
C15 C16 1.388(13)
C15 C41 1.542(14)
C16 C17 1.381(13)
C17 C18 1.405(13)
C18 C32 1.433(12)
C19 C20 1.394(13)
C19 C24 1.435(13)
C19 C33 1.459(12)
C20 C21 1.370(13)
C21 C22 1.410(14)
C22 C23 1.367(14)
C22 C44 1.528(15)
C23 C24 1.409(13)
C24 C28 1.472(13)
C25 C26 1.370(13)
C25 C30 1.413(14)
C26 C27 1.428(13)
C27 C34 1.383(12)
C27 C28 1.429(13)
C28 C29 1.377(13)
C29 C30 1.431(15)
C30 C49 1.535(14)
C31 N1 1.335(11)
C31 C32 1.421(13)
C32 C33 1.451(12)
C33 C34 1.416(12)
C34 N1 1.378(11)
C35 C38 1.515(15)
C35 C37 1.518(15)
C35 C36 1.537(15)
C39 C41 1.518(15)
C40 C41 1.500(15)
C41 C42 1.548(15)
C43 C44 1.52(2)
C44 C46 1.519(18)
C44 C45 1.53(2)
C47 C49 1.524(14)
C48 C49 1.540(15)
C49 C50 1.529(16)
Cl8 C51 1.753(17)
Cl2 Sb1A 2.343(8)
Cl2 Sb1 2.392(8)
Cl6 Sb1 2.368(16)
Cl3 Sb1 2.25(2)
Cl4 Sb1 2.36(3)
Sb1 Cl1 2.39(3)
Sb1 Cl5 2.52(2)
Sb1A Cl1A 2.215(18)
Sb1A Cl4A 2.34(3)
Sb1A Cl3A 2.35(3)
Sb1A Cl2A 2.436(16)
Sb1A Cl6A 2.513(16)
Cl10 C52 1.78(2)
Cl10 C1C 1.82(5)
Cl9 C52 1.64(2)
Cl9 C1C 1.96(5)
C51 Cl7 1.710(17)
